data_2234707
loop_
_publ_author_name
'Li, Xin-Min'
'Hou, Yan-Jun'
'Chu, Wen-Yi'
'Sun, Zhi-Zhong'

_publ_section_title
;
 3,4-Dimethoxy-4'-nitro-1,1'-biphenyl
;
_journal_coeditor_code KP2400
_journal_issue 5
_journal_name_full 'Acta Crystallographica Section E'
_journal_page_first o1292
_journal_paper_doi 10.1107/S1600536812013657
_journal_volume 68
_journal_year 2012
_chemical_formula_iupac 'C14 H13 N O4'
_chemical_formula_moiety 'C14 H13 N O4'
_chemical_formula_sum 'C14 H13 N O4'
_chemical_formula_weight 259.25
_chemical_name_systematic
;
3,4-Dimethoxy-4'-nitro-1,1'-biphenyl
;
_space_group_IT_number 14
_symmetry_cell_setting monoclinic
_symmetry_space_group_name_Hall '-P 2ybc'
_symmetry_space_group_name_H-M 'P 1 21/c 1'
_atom_sites_solution_hydrogens geom
_atom_sites_solution_primary direct
_atom_sites_solution_secondary difmap
_audit_creation_method SHELXL-97
_cell_angle_alpha 90.00
_cell_angle_beta 91.6910(10)
_cell_angle_gamma 90.00
_cell_formula_units_Z 8
_cell_length_a 16.2714(14)
_cell_length_b 7.6529(7)
_cell_length_c 20.2448(18)
_cell_measurement_reflns_used 3878
_cell_measurement_temperature 295(2)
_cell_measurement_theta_max 23.9632
_cell_measurement_theta_min 2.3390
_cell_volume 2519.9(4)
_computing_cell_refinement 'SAINT (Bruker, 2004)'
_computing_data_collection 'APEX2 (Bruker, 2004)'
_computing_data_reduction 'SAINT (Bruker, 2004)'
_computing_molecular_graphics 'SHELXTL (Sheldrick, 2008)'
_computing_publication_material 'publCIF (Westrip, 2010)'
_computing_structure_refinement 'SHELXL97 (Sheldrick, 2008)'
_computing_structure_solution 'SHELXS97 (Sheldrick, 2008)'
_diffrn_ambient_temperature 295(2)
_diffrn_measured_fraction_theta_full 0.981
_diffrn_measured_fraction_theta_max 0.981
_diffrn_measurement_device_type 'Bruker APEXII CCD detector'
_diffrn_measurement_method 'phi and omega scans'
_diffrn_radiation_monochromator graphite
_diffrn_radiation_source 'fine-focus sealed tube'
_diffrn_radiation_type MoK\a
_diffrn_radiation_wavelength 0.71073
_diffrn_reflns_av_R_equivalents 0.0250
_diffrn_reflns_av_sigmaI/netI 0.0232
_diffrn_reflns_limit_h_max 19
_diffrn_reflns_limit_h_min -19
_diffrn_reflns_limit_k_max 8
_diffrn_reflns_limit_k_min -9
_diffrn_reflns_limit_l_max 24
_diffrn_reflns_limit_l_min -24
_diffrn_reflns_number 15429
_diffrn_reflns_theta_full 25.10
_diffrn_reflns_theta_max 25.10
_diffrn_reflns_theta_min 2.34
_exptl_absorpt_coefficient_mu 0.101
_exptl_absorpt_correction_T_max 0.9781
_exptl_absorpt_correction_T_min 0.9722
_exptl_absorpt_correction_type multi-scan
_exptl_absorpt_process_details '(SADABS; Sheldrick, 1996)'
_exptl_crystal_colour colourless
_exptl_crystal_density_diffrn 1.367
_exptl_crystal_density_method 'not measured'
_exptl_crystal_description block
_exptl_crystal_F_000 1088
_exptl_crystal_size_max 0.28
_exptl_crystal_size_mid 0.24
_exptl_crystal_size_min 0.22
_refine_diff_density_max 0.132
_refine_diff_density_min -0.131
_refine_ls_extinction_coef 0.0058(7)
_refine_ls_extinction_expression Fc^*^=kFc[1+0.001xFc^2^\l^3^/sin(2\q)]^-1/4^
_refine_ls_extinction_method 'SHELXL97 (Sheldrick, 2008)'
_refine_ls_goodness_of_fit_ref 1.049
_refine_ls_hydrogen_treatment constr
_refine_ls_matrix_type full
_refine_ls_number_parameters 348
_refine_ls_number_reflns 4401
_refine_ls_number_restraints 1
_refine_ls_restrained_S_all 1.050
_refine_ls_R_factor_all 0.0572
_refine_ls_R_factor_gt 0.0377
_refine_ls_shift/su_max 0.001
_refine_ls_shift/su_mean 0.000
_refine_ls_structure_factor_coef Fsqd
_refine_ls_weighting_details 'calc w=1/[\s^2^(Fo^2^)+(0.0500P)^2^+0.2279P] where P=(Fo^2^+2Fc^2^)/3'
_refine_ls_weighting_scheme calc
_refine_ls_wR_factor_gt 0.0945
_refine_ls_wR_factor_ref 0.1035
_reflns_number_gt 3201
_reflns_number_total 4401
_reflns_threshold_expression I>2sigma(I)
_cod_data_source_file kp2400.cif
_cod_data_source_block I
_cod_original_sg_symbol_H-M 'P 21/c'
_cod_database_code 2234707
_cod_database_fobs_code 2234707

loop_
_symmetry_equiv_pos_as_xyz
'x, y, z'
'-x, y+1/2, -z+1/2'
'-x, -y, -z'
'x, -y-1/2, z-1/2'

loop_
_atom_site_type_symbol
_atom_site_label
_atom_site_fract_x
_atom_site_fract_y
_atom_site_fract_z
_atom_site_U_iso_or_equiv
_atom_site_adp_type
_atom_site_calc_flag
_atom_site_refinement_flags
_atom_site_occupancy
_atom_site_symmetry_multiplicity
O O3 0.22448(7) 0.63104(14) 0.23783(5) 0.0571(3) Uani d . 1 1
O O4 0.27112(7) 0.37343(14) 0.31153(5) 0.0574(3) Uani d . 1 1
C C7 0.46025(9) 0.64220(19) 0.32340(7) 0.0426(4) Uani d . 1 1
N N2 0.54229(9) 0.36706(18) -0.07790(8) 0.0591(4) Uani d U 1 1
C C15 0.62073(9) 0.37383(19) -0.04093(8) 0.0472(4) Uani d . 1 1
O O8 1.05775(7) 0.44259(16) 0.18817(6) 0.0669(4) Uani d . 1 1
C C12 0.40531(9) 0.50427(19) 0.33426(7) 0.0435(4) Uani d . 1 1
H H12 0.4216 0.4118 0.3614 0.052 Uiso calc R 1 1
C C11 0.32767(9) 0.50402(19) 0.30529(7) 0.0427(4) Uani d . 1 1
C C19 0.69556(9) 0.3404(2) 0.06001(7) 0.0500(4) Uani d . 1 1
H H19 0.6968 0.3150 0.1050 0.060 Uiso calc R 1 1
C C21 0.84677(9) 0.3872(2) 0.06898(7) 0.0463(4) Uani d . 1 1
C C18 0.76892(9) 0.37979(19) 0.02932(7) 0.0448(4) Uani d . 1 1
C C5 0.56002(10) 0.5714(2) 0.41620(7) 0.0494(4) Uani d . 1 1
H H5 0.5166 0.5268 0.4399 0.059 Uiso calc R 1 1
C C22 0.90164(9) 0.5261(2) 0.06122(7) 0.0483(4) Uani d . 1 1
H H22 0.8909 0.6094 0.0287 0.058 Uiso calc R 1 1
C C8 0.43361(10) 0.7800(2) 0.28437(7) 0.0511(4) Uani d . 1 1
H H8 0.4688 0.8733 0.2771 0.061 Uiso calc R 1 1
O O7 1.02683(7) 0.67505(15) 0.09849(6) 0.0657(3) Uani d . 1 1
C C4 0.54441(9) 0.63894(18) 0.35348(7) 0.0435(4) Uani d . 1 1
N N1 0.78555(10) 0.6281(2) 0.43826(9) 0.0682(4) Uani d . 1 1
C C10 0.30184(9) 0.6445(2) 0.26520(7) 0.0455(4) Uani d . 1 1
C C26 0.86516(10) 0.2620(2) 0.11649(8) 0.0551(4) Uani d . 1 1
H H26 0.8296 0.1683 0.1219 0.066 Uiso calc R 1 1
O O6 0.48073(7) 0.31992(18) -0.04893(7) 0.0762(4) Uani d U 1 1
C C23 0.97134(9) 0.5411(2) 0.10119(7) 0.0488(4) Uani d . 1 1
C C1 0.70214(10) 0.6327(2) 0.40854(8) 0.0518(4) Uani d . 1 1
C C6 0.63842(10) 0.5688(2) 0.44434(8) 0.0551(4) Uani d . 1 1
H H6A 0.6478 0.5246 0.4867 0.066 Uiso calc R 1 1
C C2 0.68964(10) 0.7008(2) 0.34608(8) 0.0551(4) Uani d . 1 1
H H2 0.7335 0.7436 0.3225 0.066 Uiso calc R 1 1
C C16 0.69146(10) 0.4127(2) -0.07351(8) 0.0532(4) Uani d . 1 1
H H16 0.6896 0.4359 -0.1186 0.064 Uiso calc R 1 1
C C24 0.98862(9) 0.4140(2) 0.14981(8) 0.0519(4) Uani d . 1 1
C C20 0.62188(10) 0.3381(2) 0.02565(8) 0.0513(4) Uani d . 1 1
H H20 0.5734 0.3128 0.0469 0.062 Uiso calc R 1 1
C C9 0.35498(10) 0.7815(2) 0.25574(7) 0.0522(4) Uani d . 1 1
H H9 0.3381 0.8760 0.2299 0.063 Uiso calc R 1 1
C C3 0.61105(10) 0.7044(2) 0.31925(8) 0.0515(4) Uani d . 1 1
H H3 0.6020 0.7516 0.2773 0.062 Uiso calc R 1 1
C C17 0.76529(10) 0.4165(2) -0.03812(7) 0.0525(4) Uani d . 1 1
H H17 0.8133 0.4440 -0.0596 0.063 Uiso calc R 1 1
O O5 0.54103(9) 0.4053(2) -0.13626(7) 0.0922(5) Uani d . 1 1
O O2 0.79437(9) 0.5829(2) 0.49556(8) 0.0999(5) Uani d . 1 1
C C25 0.93586(10) 0.2746(2) 0.15612(8) 0.0579(4) Uani d . 1 1
H H25 0.9478 0.1881 0.1872 0.069 Uiso calc R 1 1
C C13 0.19155(11) 0.7810(2) 0.20433(9) 0.0650(5) Uani d . 1 1
H H13A 0.1897 0.8775 0.2346 0.097 Uiso calc R 1 1
H H13B 0.1370 0.7556 0.1877 0.097 Uiso calc R 1 1
H H13C 0.2259 0.8108 0.1682 0.097 Uiso calc R 1 1
C C14 0.29085(11) 0.2330(2) 0.35539(9) 0.0687(5) Uani d . 1 1
H H14A 0.3397 0.1754 0.3412 0.103 Uiso calc R 1 1
H H14B 0.2461 0.1511 0.3552 0.103 Uiso calc R 1 1
H H14C 0.3000 0.2778 0.3993 0.103 Uiso calc R 1 1
O O1 0.84249(9) 0.6716(2) 0.40461(9) 0.1068(6) Uani d . 1 1
C C27 1.00852(12) 0.8142(2) 0.05341(10) 0.0764(6) Uani d . 1 1
H H27A 1.0046 0.7688 0.0092 0.115 Uiso calc R 1 1
H H27B 1.0515 0.9000 0.0563 0.115 Uiso calc R 1 1
H H27C 0.9572 0.8671 0.0644 0.115 Uiso calc R 1 1
C C28 1.07699(12) 0.3182(3) 0.23870(9) 0.0782(6) Uani d . 1 1
H H28A 1.0325 0.3122 0.2688 0.117 Uiso calc R 1 1
H H28B 1.1264 0.3532 0.2623 0.117 Uiso calc R 1 1
H H28C 1.0850 0.2055 0.2191 0.117 Uiso calc R 1 1

loop_
_atom_site_aniso_label
_atom_site_aniso_U_11
_atom_site_aniso_U_22
_atom_site_aniso_U_33
_atom_site_aniso_U_12
_atom_site_aniso_U_13
_atom_site_aniso_U_23
O3 0.0494(7) 0.0586(7) 0.0624(7) -0.0024(5) -0.0154(5) 0.0107(5)
O4 0.0507(7) 0.0524(7) 0.0685(7) -0.0100(5) -0.0097(5) 0.0158(5)
C7 0.0435(9) 0.0446(9) 0.0396(8) 0.0001(7) -0.0006(6) -0.0010(6)
N2 0.0560(9) 0.0477(9) 0.0725(10) 0.0013(7) -0.0162(7) -0.0033(7)
C15 0.0448(9) 0.0403(9) 0.0560(9) -0.0006(7) -0.0089(7) -0.0033(7)
O8 0.0516(7) 0.0705(8) 0.0772(8) -0.0084(6) -0.0228(6) 0.0150(6)
C12 0.0463(9) 0.0415(9) 0.0426(8) 0.0017(7) -0.0024(7) 0.0031(6)
C11 0.0432(9) 0.0425(9) 0.0423(8) -0.0033(7) -0.0002(6) -0.0006(6)
C19 0.0486(10) 0.0551(10) 0.0461(8) -0.0081(8) -0.0011(7) -0.0007(7)
C21 0.0414(9) 0.0483(10) 0.0493(9) -0.0022(7) -0.0006(7) -0.0012(7)
C18 0.0436(9) 0.0405(9) 0.0502(9) -0.0035(7) -0.0016(7) -0.0034(7)
C5 0.0462(9) 0.0523(10) 0.0496(9) -0.0051(7) -0.0016(7) 0.0054(7)
C22 0.0430(9) 0.0499(10) 0.0517(9) -0.0015(7) -0.0019(7) 0.0047(7)
C8 0.0527(10) 0.0487(10) 0.0516(9) -0.0075(8) -0.0047(7) 0.0076(7)
O7 0.0504(7) 0.0627(8) 0.0830(8) -0.0178(6) -0.0166(6) 0.0186(6)
C4 0.0456(9) 0.0389(9) 0.0460(8) 0.0002(7) 0.0003(7) -0.0022(6)
N1 0.0514(10) 0.0587(10) 0.0934(12) 0.0013(8) -0.0146(9) -0.0039(8)
C10 0.0435(9) 0.0501(10) 0.0424(8) 0.0009(7) -0.0054(7) -0.0001(7)
C26 0.0484(10) 0.0533(11) 0.0632(10) -0.0087(8) -0.0033(8) 0.0056(8)
O6 0.0476(7) 0.0842(10) 0.0961(10) -0.0051(6) -0.0101(6) -0.0093(7)
C23 0.0391(9) 0.0491(10) 0.0582(9) -0.0053(7) -0.0010(7) 0.0010(7)
C1 0.0425(9) 0.0426(9) 0.0698(11) 0.0013(7) -0.0076(8) -0.0072(8)
C6 0.0570(11) 0.0499(10) 0.0575(10) -0.0012(8) -0.0116(8) 0.0039(8)
C2 0.0462(10) 0.0527(10) 0.0667(11) -0.0029(8) 0.0064(8) -0.0004(8)
C16 0.0598(11) 0.0509(10) 0.0486(9) -0.0040(8) -0.0051(8) 0.0041(7)
C24 0.0410(9) 0.0563(10) 0.0579(10) -0.0006(8) -0.0062(7) 0.0037(8)
C20 0.0432(9) 0.0510(10) 0.0598(10) -0.0082(7) 0.0012(7) -0.0054(8)
C9 0.0558(10) 0.0487(10) 0.0514(9) -0.0024(8) -0.0086(8) 0.0114(7)
C3 0.0512(10) 0.0537(10) 0.0495(9) -0.0013(8) 0.0023(7) 0.0029(7)
C17 0.0487(10) 0.0553(10) 0.0535(9) -0.0068(8) 0.0019(7) 0.0019(7)
O5 0.0848(10) 0.1121(12) 0.0778(9) -0.0064(9) -0.0319(8) 0.0203(9)
O2 0.0747(10) 0.1221(13) 0.1007(12) -0.0039(9) -0.0361(9) 0.0143(10)
C25 0.0542(11) 0.0555(11) 0.0633(10) -0.0028(8) -0.0086(8) 0.0128(8)
C13 0.0570(11) 0.0665(12) 0.0703(11) 0.0061(9) -0.0153(9) 0.0138(9)
C14 0.0677(12) 0.0608(12) 0.0773(12) -0.0131(9) -0.0041(10) 0.0217(9)
O1 0.0442(8) 0.1423(15) 0.1336(14) -0.0050(9) -0.0012(9) 0.0187(11)
C27 0.0659(13) 0.0623(13) 0.1000(15) -0.0166(10) -0.0141(11) 0.0240(11)
C28 0.0622(12) 0.0906(15) 0.0804(13) -0.0033(11) -0.0239(10) 0.0238(11)

loop_
_atom_type_symbol
_atom_type_description
_atom_type_scat_dispersion_real
_atom_type_scat_dispersion_imag
_atom_type_scat_source
C C 0.0033 0.0016 'International Tables Vol C Tables 4.2.6.8 and 6.1.1.4'
H H 0.0000 0.0000 'International Tables Vol C Tables 4.2.6.8 and 6.1.1.4'
N N 0.0061 0.0033 'International Tables Vol C Tables 4.2.6.8 and 6.1.1.4'
O O 0.0106 0.0060 'International Tables Vol C Tables 4.2.6.8 and 6.1.1.4'

loop_
_geom_angle_atom_site_label_1
_geom_angle_atom_site_label_2
_geom_angle_atom_site_label_3
_geom_angle
C10 O3 C13 117.44(12)
C11 O4 C14 118.00(12)
C8 C7 C12 118.24(14)
C8 C7 C4 121.26(14)
C12 C7 C4 120.50(13)
O5 N2 O6 122.89(15)
O5 N2 C15 118.57(15)
O6 N2 C15 118.52(15)
C20 C15 C16 121.71(14)
C20 C15 N2 118.78(14)
C16 C15 N2 119.50(14)
C24 O8 C28 117.46(13)
C11 C12 C7 120.96(13)
C11 C12 H12 119.5
C7 C12 H12 119.5
O4 C11 C12 124.98(13)
O4 C11 C10 114.99(13)
C12 C11 C10 120.03(13)
C20 C19 C18 121.65(14)
C20 C19 H19 119.2
C18 C19 H19 119.2
C26 C21 C22 118.55(14)
C26 C21 C18 120.96(14)
C22 C21 C18 120.43(14)
C17 C18 C19 117.91(14)
C17 C18 C21 122.30(14)
C19 C18 C21 119.76(13)
C6 C5 C4 121.64(15)
C6 C5 H5 119.2
C4 C5 H5 119.2
C23 C22 C21 120.93(14)
C23 C22 H22 119.5
C21 C22 H22 119.5
C7 C8 C9 121.01(15)
C7 C8 H8 119.5
C9 C8 H8 119.5
C23 O7 C27 117.30(12)
C5 C4 C3 117.64(14)
C5 C4 C7 121.61(13)
C3 C4 C7 120.75(13)
O1 N1 O2 122.95(17)
O1 N1 C1 118.37(17)
O2 N1 C1 118.67(17)
O3 C10 C9 125.24(14)
O3 C10 C11 115.73(13)
C9 C10 C11 119.03(14)
C21 C26 C25 120.87(15)
C21 C26 H26 119.6
C25 C26 H26 119.6
O7 C23 C22 124.86(14)
O7 C23 C24 115.32(13)
C22 C23 C24 119.81(14)
C6 C1 C2 121.76(15)
C6 C1 N1 118.57(16)
C2 C1 N1 119.67(16)
C1 C6 C5 118.66(15)
C1 C6 H6A 120.7
C5 C6 H6A 120.7
C3 C2 C1 118.73(15)
C3 C2 H2 120.6
C1 C2 H2 120.6
C15 C16 C17 118.90(14)
C15 C16 H16 120.6
C17 C16 H16 120.6
O8 C24 C25 125.20(14)
O8 C24 C23 115.57(14)
C25 C24 C23 119.23(14)
C19 C20 C15 118.83(15)
C19 C20 H20 120.6
C15 C20 H20 120.6
C10 C9 C8 120.71(14)
C10 C9 H9 119.6
C8 C9 H9 119.6
C2 C3 C4 121.56(15)
C2 C3 H3 119.2
C4 C3 H3 119.2
C16 C17 C18 121.00(15)
C16 C17 H17 119.5
C18 C17 H17 119.5
C24 C25 C26 120.57(15)
C24 C25 H25 119.7
C26 C25 H25 119.7
O3 C13 H13A 109.5
O3 C13 H13B 109.5
H13A C13 H13B 109.5
O3 C13 H13C 109.5
H13A C13 H13C 109.5
H13B C13 H13C 109.5
O4 C14 H14A 109.5
O4 C14 H14B 109.5
H14A C14 H14B 109.5
O4 C14 H14C 109.5
H14A C14 H14C 109.5
H14B C14 H14C 109.5
O7 C27 H27A 109.5
O7 C27 H27B 109.5
H27A C27 H27B 109.5
O7 C27 H27C 109.5
H27A C27 H27C 109.5
H27B C27 H27C 109.5
O8 C28 H28A 109.5
O8 C28 H28B 109.5
H28A C28 H28B 109.5
O8 C28 H28C 109.5
H28A C28 H28C 109.5
H28B C28 H28C 109.5

loop_
_geom_bond_atom_site_label_1
_geom_bond_atom_site_label_2
_geom_bond_distance
O3 C10 1.3640(17)
O3 C13 1.4295(19)
O4 C11 1.3668(17)
O4 C14 1.4248(19)
C7 C8 1.380(2)
C7 C12 1.405(2)
C7 C4 1.482(2)
N2 O5 1.2167(18)
N2 O6 1.2297(18)
N2 C15 1.461(2)
C15 C20 1.375(2)
C15 C16 1.376(2)
O8 C24 1.3655(18)
O8 C28 1.425(2)
C12 C11 1.3770(19)
C12 H12 0.9300
C11 C10 1.404(2)
C19 C20 1.368(2)
C19 C18 1.395(2)
C19 H19 0.9300
C21 C26 1.384(2)
C21 C22 1.400(2)
C21 C18 1.481(2)
C18 C17 1.394(2)
C5 C6 1.382(2)
C5 C4 1.387(2)
C5 H5 0.9300
C22 C23 1.378(2)
C22 H22 0.9300
C8 C9 1.389(2)
C8 H8 0.9300
O7 C23 1.3681(18)
O7 C27 1.428(2)
C4 C3 1.397(2)
N1 O1 1.213(2)
N1 O2 1.215(2)
N1 C1 1.469(2)
C10 C9 1.376(2)
C26 C25 1.386(2)
C26 H26 0.9300
C23 C24 1.406(2)
C1 C6 1.373(2)
C1 C2 1.377(2)
C6 H6A 0.9300
C2 C3 1.375(2)
C2 H2 0.9300
C16 C17 1.381(2)
C16 H16 0.9300
C24 C25 1.378(2)
C20 H20 0.9300
C9 H9 0.9300
C3 H3 0.9300
C17 H17 0.9300
C25 H25 0.9300
C13 H13A 0.9600
C13 H13B 0.9600
C13 H13C 0.9600
C14 H14A 0.9600
C14 H14B 0.9600
C14 H14C 0.9600
C27 H27A 0.9600
C27 H27B 0.9600
C27 H27C 0.9600
C28 H28A 0.9600
C28 H28B 0.9600
C28 H28C 0.9600

loop_
_geom_torsion_atom_site_label_1
_geom_torsion_atom_site_label_2
_geom_torsion_atom_site_label_3
_geom_torsion_atom_site_label_4
_geom_torsion
O5 N2 C15 C20 177.20(15)
O6 N2 C15 C20 -4.1(2)
O5 N2 C15 C16 -3.9(2)
O6 N2 C15 C16 174.84(15)
C8 C7 C12 C11 1.8(2)
C4 C7 C12 C11 -178.45(13)
C14 O4 C11 C12 5.3(2)
C14 O4 C11 C10 -175.43(14)
C7 C12 C11 O4 178.05(13)
C7 C12 C11 C10 -1.2(2)
C20 C19 C18 C17 -0.3(2)
C20 C19 C18 C21 177.71(14)
C26 C21 C18 C17 -139.08(16)
C22 C21 C18 C17 43.9(2)
C26 C21 C18 C19 43.0(2)
C22 C21 C18 C19 -133.97(16)
C26 C21 C22 C23 -1.8(2)
C18 C21 C22 C23 175.24(14)
C12 C7 C8 C9 -0.9(2)
C4 C7 C8 C9 179.31(14)
C6 C5 C4 C3 0.2(2)
C6 C5 C4 C7 -179.81(14)
C8 C7 C4 C5 143.17(16)
C12 C7 C4 C5 -36.6(2)
C8 C7 C4 C3 -36.8(2)
C12 C7 C4 C3 143.41(15)
C13 O3 C10 C9 -9.3(2)
C13 O3 C10 C11 171.54(13)
O4 C11 C10 O3 -0.35(19)
C12 C11 C10 O3 178.96(13)
O4 C11 C10 C9 -179.59(13)
C12 C11 C10 C9 -0.3(2)
C22 C21 C26 C25 0.7(2)
C18 C21 C26 C25 -176.34(15)
C27 O7 C23 C22 3.7(2)
C27 O7 C23 C24 -175.24(15)
C21 C22 C23 O7 -177.85(15)
C21 C22 C23 C24 1.0(2)
O1 N1 C1 C6 174.19(17)
O2 N1 C1 C6 -6.7(2)
O1 N1 C1 C2 -5.9(2)
O2 N1 C1 C2 173.20(17)
C2 C1 C6 C5 0.8(2)
N1 C1 C6 C5 -179.33(14)
C4 C5 C6 C1 -0.9(2)
C6 C1 C2 C3 0.0(2)
N1 C1 C2 C3 -179.82(14)
C20 C15 C16 C17 -0.3(2)
N2 C15 C16 C17 -179.21(14)
C28 O8 C24 C25 0.1(3)
C28 O8 C24 C23 179.15(15)
O7 C23 C24 O8 0.8(2)
C22 C23 C24 O8 -178.24(14)
O7 C23 C24 C25 179.87(15)
C22 C23 C24 C25 0.9(2)
C18 C19 C20 C15 0.7(2)
C16 C15 C20 C19 -0.4(2)
N2 C15 C20 C19 178.48(14)
O3 C10 C9 C8 -178.02(14)
C11 C10 C9 C8 1.1(2)
C7 C8 C9 C10 -0.5(2)
C1 C2 C3 C4 -0.8(2)
C5 C4 C3 C2 0.7(2)
C7 C4 C3 C2 -179.31(14)
C15 C16 C17 C18 0.8(2)
C19 C18 C17 C16 -0.5(2)
C21 C18 C17 C16 -178.42(15)
O8 C24 C25 C26 177.02(16)
C23 C24 C25 C26 -2.0(3)
C21 C26 C25 C24 1.2(3)

loop_
_cod_related_entry_id
_cod_related_entry_database
_cod_related_entry_code
1 ChemSpider 9520895
